data_1554768
loop_
_publ_author_name
'Zhang, Hao'
'Su, Jie'
'Pan, Changwang'
'Lu, Xing'
'Gan, Liangbing'

_publ_section_title
;
 Synthesis of an open-cage fullerene-based unidirectional H-bonding
 network and its coordination with titanium
;
_journal_issue 9
_journal_name_full 'Organic Chemistry Frontiers'
_journal_page_first 1397
_journal_paper_doi 10.1039/C9QO00188C
_journal_volume 6
_journal_year 2019
_chemical_formula_sum 'C6.21 H2.28 Cl0.48 N0.07 O0.28 S0'
_chemical_formula_weight 99.33
_space_group_crystal_system triclinic
_space_group_IT_number 2
_space_group_name_Hall '-P 1'
_space_group_name_H-M_alt 'P -1'
_atom_sites_solution_hydrogens mixed
_audit_creation_method SHELXL-2016/6
_audit_update_record
;
2018-12-03 deposited with the CCDC.	2019-03-04 downloaded from the CCDC.
;
_cell_angle_alpha 102.1630(10)
_cell_angle_beta 90.8690(10)
_cell_angle_gamma 105.0910(10)
_cell_formula_units_Z 29
_cell_length_a 9.9983(2)
_cell_length_b 16.3521(4)
_cell_length_c 19.4651(5)
_cell_measurement_reflns_used 9463
_cell_measurement_temperature 100(2)
_cell_measurement_theta_max 27.786
_cell_measurement_theta_min 2.663
_cell_volume 2995.41(12)
_computing_structure_refinement 'SHELXL-2016/6 (Sheldrick, 2016)'
_computing_structure_solution 'SHELXT 2014/5 (Sheldrick, 2014)'
_diffrn_ambient_temperature 100(2)
_diffrn_measured_fraction_theta_full 0.898
_diffrn_measured_fraction_theta_max 0.898
_diffrn_measurement_device_type 'CCD MX300-HE'
_diffrn_measurement_method 'phi scans'
_diffrn_radiation_type synchrotron
_diffrn_radiation_wavelength 0.6525
_diffrn_reflns_av_R_equivalents 0.0241
_diffrn_reflns_av_unetI/netI 0.0214
_diffrn_reflns_Laue_measured_fraction_full 0.898
_diffrn_reflns_Laue_measured_fraction_max 0.898
_diffrn_reflns_limit_h_max 12
_diffrn_reflns_limit_h_min -12
_diffrn_reflns_limit_k_max 19
_diffrn_reflns_limit_k_min -19
_diffrn_reflns_limit_l_max 23
_diffrn_reflns_limit_l_min -23
_diffrn_reflns_number 38088
_diffrn_reflns_point_group_measured_fraction_full 0.898
_diffrn_reflns_point_group_measured_fraction_max 0.898
_diffrn_reflns_theta_full 23.048
_diffrn_reflns_theta_max 23.165
_diffrn_reflns_theta_min 1.214
_diffrn_source 'SSRF, Beamline B17B'
_exptl_absorpt_coefficient_mu 0.320
_exptl_absorpt_correction_T_max 0.7453
_exptl_absorpt_correction_T_min 0.6867
_exptl_absorpt_correction_type multi-scan
_exptl_crystal_colour brown
_exptl_crystal_density_diffrn 1.597
_exptl_crystal_description needle
_exptl_crystal_F_000 1462
_refine_diff_density_max 1.692
_refine_diff_density_min -1.464
_refine_diff_density_rms 0.089
_refine_ls_extinction_method none
_refine_ls_goodness_of_fit_ref 1.104
_refine_ls_hydrogen_treatment mixed
_refine_ls_matrix_type full
_refine_ls_number_parameters 1034
_refine_ls_number_reflns 9868
_refine_ls_number_restraints 631
_refine_ls_restrained_S_all 1.116
_refine_ls_R_factor_all 0.0567
_refine_ls_R_factor_gt 0.0545
_refine_ls_shift/su_max 0.018
_refine_ls_shift/su_mean 0.001
_refine_ls_structure_factor_coef Fsqd
_refine_ls_weighting_details 'w=1/[\s^2^(Fo^2^)+(0.1000P)^2^+3.0000P] where P=(Fo^2^+2Fc^2^)/3'
_refine_ls_weighting_scheme calc
_refine_ls_wR_factor_gt 0.1567
_refine_ls_wR_factor_ref 0.1595
_reflns_Friedel_coverage 0.000
_reflns_number_gt 9265
_reflns_number_total 9868
_reflns_threshold_expression 'I > 2\s(I)'
_cod_data_source_file c9qo00188c2.cif
_cod_data_source_block 1111_a
_cod_depositor_comments
;
The following automatic conversions were performed:

data item '_exptl_absorpt_correction_type' value 'Multi-scan' was
changed to 'multi-scan' in accordance with the
/home/saulius/struct/COD-crude-data/automatic-downloads/DataCite-retrospective/RSC/depositions/lib/dictionaries/cif_core.dic
dictionary named 'cif_core.dic' version 2.4.2 last updated on
2011-04-26.

Automatic conversion script
Id: cif_fix_values 6909 2019-04-08 15:41:33Z antanas 
;
_cod_database_code 1554768
_shelx_shelxl_version_number 2016/6
_shelx_space_group_comment
;
The symmetry employed for this shelxl refinement is uniquely defined
by the following loop, which should always be used as a source of
symmetry information in preference to the above space-group names.
They are only intended as comments.
;

loop_
_space_group_symop_operation_xyz
'x, y, z'
'-x, -y, -z'

loop_
_atom_site_label
_atom_site_type_symbol
_atom_site_fract_x
_atom_site_fract_y
_atom_site_fract_z
_atom_site_U_iso_or_equiv
_atom_site_adp_type
_atom_site_occupancy
_atom_site_site_symmetry_order
_atom_site_calc_flag
_atom_site_refinement_flags_posn
_atom_site_refinement_flags_adp
_atom_site_refinement_flags_occupancy
_atom_site_disorder_assembly
_atom_site_disorder_group
C1 C 0.3612(2) 0.57824(13) 0.52859(11) 0.0141(4) Uani 1 1 d . U . A 1
C3 C 0.6060(2) 0.66319(14) 0.54543(11) 0.0144(4) Uani 1 1 d . U . A 1
C4 C 0.6078(2) 0.64058(14) 0.61170(11) 0.0147(4) Uiso 1 1 d . U . A 1
C5 C 0.4834(2) 0.60327(14) 0.63971(11) 0.0157(4) Uani 1 1 d . U . A 1
C6 C 0.3529(2) 0.58584(14) 0.60238(11) 0.0149(4) Uani 1 1 d . U . A 1
C7 C 0.7121(2) 0.74960(15) 0.55404(11) 0.0146(4) Uani 1 1 d . U . A 1
C8 C 0.7864(2) 0.76653(15) 0.62328(11) 0.0159(5) Uani 1 1 d . U . A 1
C9 C 0.7222(2) 0.69856(15) 0.65838(11) 0.0162(5) Uani 1 1 d . U . A 1
C10 C 0.7145(2) 0.71515(15) 0.73103(12) 0.0175(5) Uani 1 1 d . U . A 1
C11 C 0.5863(3) 0.67700(15) 0.76013(11) 0.0172(5) Uani 1 1 d . U . A 1
C12 C 0.4729(3) 0.62512(14) 0.71492(11) 0.0168(5) Uani 1 1 d . U . A 1
C13 C 0.3349(2) 0.63174(14) 0.72545(11) 0.0162(5) Uani 1 1 d . U . A 1
C14 C 0.2570(2) 0.61363(14) 0.65628(11) 0.0145(4) Uani 1 1 d . U . A 1
C15 C 0.1605(2) 0.65949(14) 0.65190(11) 0.0141(4) Uani 1 1 d . U . A 1
C16 C 0.1481(2) 0.72665(15) 0.71221(11) 0.0148(4) Uani 1 1 d . U . A 1
C17 C 0.3140(2) 0.69091(15) 0.78451(11) 0.0162(5) Uani 1 1 d . U . A 1
C18 C 0.2178(2) 0.74057(15) 0.77770(11) 0.0170(5) Uani 1 1 d . U . A 1
C19 C 0.0868(2) 0.68065(14) 0.59017(11) 0.0145(4) Uani 1 1 d . U . A 1
C20 C 0.1309(2) 0.78013(14) 0.61051(11) 0.0136(4) Uani 1 1 d . U . A 1
C21 C 0.1306(2) 0.80014(15) 0.68663(11) 0.0153(4) Uani 1 1 d . U . A 1
C22 C 0.2011(2) 0.84361(14) 0.57775(11) 0.0141(4) Uani 1 1 d . U . A 1
C23 C 0.2738(2) 0.83753(14) 0.50771(11) 0.0156(4) Uani 1 1 d . U . A 1
C24 C 0.4094(2) 0.90888(13) 0.53031(10) 0.0145(4) Uani 1 1 d . U . A 1
C25 C 0.2623(2) 0.92989(14) 0.62075(11) 0.0160(4) Uani 1 1 d . U . A 1
C26 C 0.3889(3) 0.96928(14) 0.59220(11) 0.0159(4) Uani 1 1 d . U . A 1
C27 C 0.5427(2) 0.90506(14) 0.51714(10) 0.0144(4) Uani 1 1 d . U . A 1
C28 C 0.5947(2) 0.83080(14) 0.47729(11) 0.0154(4) Uani 1 1 d . U . A 1
C29 C 0.7022(2) 0.82178(15) 0.52964(11) 0.0148(4) Uani 1 1 d . U . A 1
C30 C 0.7531(2) 0.90795(15) 0.57458(11) 0.0160(4) Uani 1 1 d . U . A 1
C31 C 0.6565(2) 0.95812(14) 0.56705(11) 0.0158(4) Uani 1 1 d . U . A 1
C32 C 0.8280(2) 0.92311(15) 0.63871(11) 0.0158(4) Uani 1 1 d . U . A 1
C33 C 0.8439(2) 0.84979(15) 0.66388(11) 0.0164(5) Uani 1 1 d . U . A 1
C34 C 0.8364(2) 0.86852(15) 0.73973(11) 0.0163(5) Uani 1 1 d . U . A 1
C35 C 0.7723(2) 0.80199(15) 0.77287(11) 0.0167(5) Uani 1 1 d . U . A 1
C36 C 0.6796(2) 0.81783(15) 0.82799(10) 0.0166(5) Uani 1 1 d . U . A 1
C37 C 0.5653(3) 0.73999(15) 0.82002(11) 0.0176(5) Uani 1 1 d . U . A 1
C38 C 0.4307(3) 0.74676(15) 0.83202(10) 0.0178(5) Uani 1 1 d . U . A 1
C39 C 0.4060(3) 0.83157(16) 0.85338(10) 0.0177(5) Uani 1 1 d . U . A 1
C40 C 0.2732(2) 0.82773(16) 0.81997(10) 0.0173(5) Uani 1 1 d . U . A 1
C41 C 0.2564(2) 0.89814(15) 0.79508(11) 0.0166(5) Uani 1 1 d . U . A 1
C42 C 0.1820(2) 0.88328(15) 0.72734(11) 0.0155(4) Uani 1 1 d . U . A 1
C43 C 0.2498(2) 0.95148(14) 0.69302(11) 0.0166(5) Uani 1 1 d . U . A 1
C44 C 0.3657(2) 1.00940(15) 0.73974(11) 0.0163(4) Uiso 1 1 d . U . A 1
C45 C 0.4888(3) 1.04630(14) 0.71213(11) 0.0169(5) Uani 1 1 d . U . A 1
C46 C 0.4997(3) 1.02684(14) 0.63672(11) 0.0164(5) Uani 1 1 d . U . A 1
C47 C 0.6382(3) 1.02083(14) 0.62378(11) 0.0166(5) Uani 1 1 d . U . A 1
C48 C 0.6213(3) 1.05152(14) 0.74592(11) 0.0167(5) Uani 1 1 d . U . A 1
C49 C 0.7149(3) 1.03608(14) 0.69143(11) 0.0165(5) Uani 1 1 d . U . A 1
C50 C 0.8080(2) 0.98835(14) 0.69871(11) 0.0161(4) Uani 1 1 d . U . A 1
C51 C 0.8126(2) 0.95365(15) 0.76097(11) 0.0158(4) Uani 1 1 d . U . A 1
C52 C 0.7230(2) 0.96855(15) 0.81375(10) 0.0159(4) Uani 1 1 d . U . A 1
C53 C 0.6555(2) 0.89934(15) 0.84754(10) 0.0163(5) Uani 1 1 d . U . A 1
C54 C 0.5159(2) 0.90618(15) 0.86064(10) 0.0167(5) Uani 1 1 d . U . A 1
C55 C 0.4981(2) 0.98013(15) 0.83503(10) 0.0172(5) Uani 1 1 d . U . A 1
C56 C 0.6261(2) 1.01858(14) 0.80641(11) 0.0163(5) Uani 1 1 d . U . A 1
C57 C 0.3703(2) 0.97607(14) 0.80271(11) 0.0155(4) Uiso 1 1 d . U . A 1
N1 N 0.3145(2) 0.55199(12) 0.40949(9) 0.0149(4) Uani 1 1 d . U . A 1
C58 C 0.4588(2) 0.60381(14) 0.42306(11) 0.0160(4) Uani 1 1 d . U . A 1
H58A H 0.471754 0.659598 0.408381 0.019 Uiso 1 1 calc R U . A 1
H58B H 0.521756 0.571935 0.397889 0.019 Uiso 1 1 calc R U . A 1
C59 C 0.2555(2) 0.53271(14) 0.46913(11) 0.0143(4) Uani 1 1 d . . . A 1
C61 C 0.2510(3) 0.52433(13) 0.33922(11) 0.0153(5) Uani 1 1 d . . . A 1
C62 C 0.1083(3) 0.50492(16) 0.32538(12) 0.0222(5) Uani 1 1 d . . . A 1
H62 H 0.049701 0.508286 0.363228 0.027 Uiso 1 1 calc R U . A 1
C63 C 0.0509(3) 0.48046(16) 0.25592(12) 0.0239(5) Uani 1 1 d . . . A 1
H63 H -0.046973 0.467637 0.247351 0.029 Uiso 1 1 calc R U . A 1
C64 C 0.1329(3) 0.47426(14) 0.19867(11) 0.0192(5) Uani 1 1 d . . . A 1
C65 C 0.2754(3) 0.49543(15) 0.21387(12) 0.0216(5) Uani 1 1 d . . . A 1
H65 H 0.334271 0.492469 0.176101 0.026 Uiso 1 1 calc R U . A 1
C66 C 0.3345(3) 0.52087(15) 0.28276(12) 0.0198(5) Uani 1 1 d . . . A 1
H66 H 0.432640 0.535984 0.291328 0.024 Uiso 1 1 calc R U . A 1
C67 C 0.1538(3) 0.49374(17) 0.07316(12) 0.0267(6) Uani 1 1 d . . . A 1
H67A H 0.114358 0.469391 0.024457 0.040 Uiso 1 1 calc R U . A 1
H67B H 0.250513 0.491326 0.076561 0.040 Uiso 1 1 calc R U . A 1
H67C H 0.150251 0.554274 0.087231 0.040 Uiso 1 1 calc R U . A 1
C68 C 0.0694(3) 0.44072(16) 0.12216(12) 0.0240(5) Uani 1 1 d . . . A 1
C69 C -0.0809(3) 0.4459(2) 0.11489(13) 0.0361(7) Uani 1 1 d . . . A 1
H69A H -0.114848 0.428016 0.065054 0.054 Uiso 1 1 calc R U . A 1
H69B H -0.084530 0.505791 0.133590 0.054 Uiso 1 1 calc R U . A 1
H69C H -0.139437 0.407343 0.141374 0.054 Uiso 1 1 calc R U . A 1
C70 C 0.0724(4) 0.34553(18) 0.09894(14) 0.0428(8) Uani 1 1 d . . . A 1
H70A H 0.027255 0.321162 0.051293 0.064 Uiso 1 1 calc R U . A 1
H70B H 0.022863 0.312248 0.131593 0.064 Uiso 1 1 calc R U . A 1
H70C H 0.168947 0.342419 0.099100 0.064 Uiso 1 1 calc R U . A 1
O71 O 0.14015(18) 0.48348(10) 0.47221(8) 0.0188(3) Uani 1 1 d . . . A 1
O72 O 0.56656(18) 0.79184(11) 0.41669(8) 0.0204(4) Uani 1 1 d . . . A 1
O73 O 0.3043(2) 0.75858(11) 0.47953(9) 0.0236(4) Uani 1 1 d . . . A 1
O74 O 0.10927(18) 0.64430(11) 0.52129(8) 0.0157(3) Uani 1 1 d . . . A 1
C2 C 0.4847(2) 0.61843(14) 0.50124(11) 0.0143(4) Uani 1 1 d . . . A 1
C1A C 0.8298(3) 1.27522(17) 0.74926(14) 0.0299(6) Uani 1 1 d . . . B 2
H1A H 0.914323 1.280715 0.726740 0.036 Uiso 1 1 calc R U . B 2
Cl1A Cl 0.40195(7) 1.12344(4) 0.97082(3) 0.02852(17) Uani 1 1 d . . . C 2
C2A C 0.7069(3) 1.26572(16) 0.71062(13) 0.0287(6) Uani 1 1 d . . . B 2
H2A H 0.706948 1.264221 0.661563 0.034 Uiso 1 1 calc R U . B 2
Cl2A Cl 0.12439(8) 1.11108(5) 0.88360(3) 0.03562(19) Uani 1 1 d . . . C 2
C3A C 0.5844(3) 1.25844(16) 0.74364(13) 0.0260(5) Uani 1 1 d . . . B 2
H3A H 0.500357 1.252241 0.717157 0.031 Uiso 1 1 calc R U . B 2
Cl3A Cl 0.70244(8) 1.27126(5) 0.94327(3) 0.03255(18) Uani 1 1 d . . . B 2
C4A C 0.5831(3) 1.26012(16) 0.81524(13) 0.0239(5) Uani 1 1 d . . . B 2
H4A H 0.498579 1.255190 0.837712 0.029 Uiso 1 1 calc R U . B 2
Cl4A Cl 0.98400(8) 1.28883(6) 0.86871(4) 0.0440(2) Uani 1 1 d . . . B 2
C5A C 0.7058(3) 1.26904(15) 0.85374(12) 0.0217(5) Uani 1 1 d . . . B 2
C6A C 0.8295(3) 1.27671(16) 0.82100(14) 0.0253(5) Uani 1 1 d . . . B 2
C7A C 0.1566(3) 0.89295(16) 0.98454(12) 0.0250(5) Uani 1 1 d . . . C 2
H7A H 0.162467 0.846371 1.005444 0.030 Uiso 1 1 calc R U . C 2
C8A C 0.0344(3) 0.88864(16) 0.94737(12) 0.0236(5) Uani 1 1 d . . . C 2
H8A H -0.043193 0.839394 0.943191 0.028 Uiso 1 1 calc R U . C 2
C9A C 0.0257(3) 0.95576(17) 0.91655(11) 0.0216(5) Uani 1 1 d . . . C 2
H9A H -0.057700 0.952626 0.890890 0.026 Uiso 1 1 calc R U . C 2
C10A C 0.1388(3) 1.02795(16) 0.92297(11) 0.0189(5) Uani 1 1 d . . . C 2
C11A C 0.2607(3) 1.03297(15) 0.96109(11) 0.0183(5) Uani 1 1 d . . . C 2
C12A C 0.2696(3) 0.96465(17) 0.99129(11) 0.0224(5) Uani 1 1 d . . . C 2
H12A H 0.353246 0.967188 1.016522 0.027 Uiso 1 1 calc R U . C 2
C13A C 0.2160(5) 0.3885(3) 0.6801(3) 0.0328(11) Uani 0.568(2) 1 d . . P D 3
H13A H 0.256166 0.447892 0.701926 0.039 Uiso 0.568(2) 1 calc R U P D 3
Cl6A Cl 0.03194(13) 0.10664(8) 0.57549(7) 0.0303(4) Uani 0.568(2) 1 d . . P D 3
Cl5A Cl 0.19277(16) 0.15954(9) 0.72585(7) 0.0381(4) Uani 0.568(2) 1 d . . P D 3
C14A C 0.1465(10) 0.3675(6) 0.6166(4) 0.0367(19) Uani 0.568(2) 1 d . . P D 3
H14A H 0.136973 0.412376 0.594339 0.044 Uiso 0.568(2) 1 calc R U P D 3
C15A C 0.0869(5) 0.2793(3) 0.5820(2) 0.0257(10) Uani 0.568(2) 1 d . . P D 3
H15A H 0.038249 0.264635 0.536890 0.031 Uiso 0.568(2) 1 calc R U P D 3
C16A C 0.1017(8) 0.2150(5) 0.6160(4) 0.0214(16) Uani 0.568(2) 1 d . . P D 3
C17A C 0.1747(5) 0.2393(4) 0.6829(3) 0.0226(10) Uani 0.568(2) 1 d . . P D 3
C18A C 0.2296(12) 0.3254(6) 0.7139(5) 0.029(2) Uani 0.568(2) 1 d . . P D 3
H18A H 0.277735 0.341487 0.759191 0.034 Uiso 0.568(2) 1 calc R U P D 3
C13B C 0.1213(9) 0.1440(5) 0.6873(5) 0.0399(16) Uani 0.432(2) 1 d . U P D 4
H13B H 0.111501 0.094947 0.707604 0.048 Uiso 0.432(2) 1 calc R U P D 4
Cl5B Cl 0.2892(2) 0.40026(13) 0.74502(9) 0.0479(6) Uani 0.432(2) 1 d . U P D 4
Cl6B Cl 0.1641(3) 0.37348(18) 0.59004(15) 0.0345(6) Uani 0.432(2) 1 d . U P D 4
C14B C 0.0663(9) 0.1337(5) 0.6217(5) 0.0445(18) Uani 0.432(2) 1 d . U P D 4
H14B H 0.018684 0.077111 0.596024 0.053 Uiso 0.432(2) 1 calc R U P D 4
C15B C 0.0774(13) 0.2034(10) 0.5909(6) 0.034(3) Uani 0.432(2) 1 d . U P D 4
H15B H 0.038258 0.194980 0.544350 0.041 Uiso 0.432(2) 1 calc R U P D 4
C16B C 0.1469(6) 0.2863(4) 0.6289(3) 0.0231(13) Uani 0.432(2) 1 d . U P D 4
C17B C 0.2047(15) 0.2984(10) 0.6975(7) 0.024(2) Uani 0.432(2) 1 d . U P D 4
C18B C 0.1932(7) 0.2271(5) 0.7262(4) 0.0334(15) Uani 0.432(2) 1 d . U P D 4
H18B H 0.233921 0.234005 0.772178 0.040 Uiso 0.432(2) 1 calc R U P D 4
C22A C 0.3830(11) 0.4260(6) -0.0620(5) 0.080(2) Uani 0.5 1 d D U P E -5
H22A H 0.323541 0.408964 -0.104020 0.096 Uiso 0.5 1 calc R U P E -5
C23A C 0.3974(13) 0.3668(7) -0.0202(6) 0.099(3) Uani 0.5 1 d D U P E -5
H23A H 0.350630 0.306789 -0.034783 0.119 Uiso 0.5 1 calc R U P E -5
C24A C 0.4803(10) 0.3982(7) 0.0416(6) 0.092(2) Uani 0.5 1 d D U P E -5
H24A H 0.481554 0.358511 0.070812 0.110 Uiso 0.5 1 calc R U P E -5
C25A C 0.5624(12) 0.4827(7) 0.0652(6) 0.090(3) Uani 0.5 1 d D U P E -5
H25A H 0.624023 0.499183 0.106398 0.108 Uiso 0.5 1 calc R U P E -5
C20A C 0.5494(9) 0.5434(7) 0.0245(4) 0.072(2) Uani 0.5 1 d D U P E -5
C21A C 0.4637(9) 0.5114(6) -0.0362(4) 0.0582(18) Uani 0.5 1 d D U P E -5
Cl7A Cl 0.4472(5) 0.5766(4) -0.0894(2) 0.154(2) Uani 0.5 1 d . U P E -5
Cl8A Cl 0.6542(3) 0.6428(3) 0.0604(2) 0.1072(12) Uani 0.5 1 d . U P E -5
H19 H -0.014(3) 0.6615(18) 0.6001(14) 0.018(7) Uiso 1 1 d . . . . .
H6 H 0.060(4) 0.601(3) 0.5131(19) 0.041(11) Uiso 1 1 d . . . . .
H3 H 0.237(4) 0.719(3) 0.484(2) 0.051(11) Uiso 1 1 d . . . . .
H23 H 0.214(3) 0.852(2) 0.4726(16) 0.029(8) Uiso 1 1 d . . . . .

loop_
_atom_site_aniso_label
_atom_site_aniso_U_11
_atom_site_aniso_U_22
_atom_site_aniso_U_33
_atom_site_aniso_U_23
_atom_site_aniso_U_13
_atom_site_aniso_U_12
C1 0.0235(12) 0.0076(10) 0.0140(10) 0.0014(7) 0.0032(8) 0.0099(9)
C3 0.0192(11) 0.0143(10) 0.0131(10) -0.0003(8) 0.0032(8) 0.0129(9)
C5 0.0277(13) 0.0089(10) 0.0152(10) 0.0037(8) 0.0002(8) 0.0122(9)
C6 0.0243(12) 0.0089(10) 0.0142(10) 0.0045(8) 0.0013(8) 0.0077(9)
C7 0.0148(11) 0.0190(11) 0.0109(9) -0.0011(8) 0.0054(8) 0.0095(9)
C8 0.0144(11) 0.0214(11) 0.0145(10) 0.0006(8) 0.0031(8) 0.0120(9)
C9 0.0200(12) 0.0176(11) 0.0167(10) 0.0016(8) 0.0006(8) 0.0168(9)
C10 0.0228(12) 0.0199(11) 0.0166(10) 0.0058(8) -0.0020(8) 0.0162(10)
C11 0.0284(13) 0.0163(11) 0.0134(10) 0.0095(8) -0.0017(8) 0.0128(10)
C12 0.0298(13) 0.0109(10) 0.0148(10) 0.0083(8) 0.0002(9) 0.0099(9)
C13 0.0265(13) 0.0123(10) 0.0128(10) 0.0091(8) 0.0022(8) 0.0053(9)
C14 0.0227(12) 0.0098(10) 0.0106(10) 0.0036(7) 0.0016(8) 0.0025(9)
C15 0.0186(11) 0.0131(10) 0.0097(9) 0.0035(8) 0.0034(8) 0.0017(9)
C16 0.0143(11) 0.0194(11) 0.0108(10) 0.0037(8) 0.0056(8) 0.0045(9)
C17 0.0242(12) 0.0184(11) 0.0072(9) 0.0088(8) 0.0034(8) 0.0027(9)
C18 0.0191(12) 0.0228(11) 0.0083(9) 0.0049(8) 0.0068(8) 0.0032(9)
C19 0.0195(12) 0.0152(11) 0.0101(10) 0.0023(8) 0.0025(8) 0.0074(9)
C20 0.0141(11) 0.0180(11) 0.0106(10) -0.0002(8) -0.0008(7) 0.0104(9)
C21 0.0141(11) 0.0223(11) 0.0113(10) 0.0002(8) 0.0037(8) 0.0106(9)
C22 0.0191(11) 0.0160(11) 0.0111(10) 0.0019(8) -0.0022(8) 0.0127(9)
C23 0.0235(12) 0.0151(11) 0.0100(10) 0.0040(8) -0.0001(8) 0.0074(9)
C24 0.0287(12) 0.0090(10) 0.0086(9) 0.0057(7) -0.0015(8) 0.0074(9)
C25 0.0226(12) 0.0140(11) 0.0166(10) 0.0033(8) -0.0021(8) 0.0142(9)
C26 0.0295(13) 0.0092(10) 0.0128(10) 0.0042(8) -0.0023(8) 0.0105(9)
C27 0.0259(12) 0.0117(10) 0.0070(9) 0.0057(7) 0.0004(8) 0.0044(9)
C28 0.0217(12) 0.0153(10) 0.0095(10) 0.0049(8) 0.0043(8) 0.0035(9)
C29 0.0159(11) 0.0197(11) 0.0088(9) 0.0018(8) 0.0055(8) 0.0054(9)
C30 0.0190(12) 0.0173(11) 0.0107(10) 0.0045(8) 0.0059(8) 0.0019(9)
C31 0.0252(12) 0.0127(10) 0.0100(9) 0.0068(8) 0.0027(8) 0.0025(9)
C32 0.0148(11) 0.0182(11) 0.0128(10) 0.0023(8) 0.0043(8) 0.0025(9)
C33 0.0135(11) 0.0232(12) 0.0145(10) 0.0014(8) 0.0027(8) 0.0105(9)
C34 0.0136(11) 0.0237(12) 0.0126(10) 0.0019(8) -0.0030(8) 0.0087(9)
C35 0.0198(12) 0.0225(12) 0.0118(10) 0.0027(8) -0.0039(8) 0.0139(10)
C36 0.0218(12) 0.0237(12) 0.0075(9) 0.0062(8) -0.0026(8) 0.0096(10)
C37 0.0287(13) 0.0205(11) 0.0076(9) 0.0075(8) -0.0030(8) 0.0100(10)
C38 0.0281(13) 0.0234(12) 0.0043(9) 0.0076(8) 0.0017(8) 0.0074(10)
C39 0.0268(12) 0.0261(12) 0.0026(9) 0.0035(8) 0.0051(8) 0.0106(10)
C40 0.0209(12) 0.0253(12) 0.0056(9) 0.0009(8) 0.0074(8) 0.0077(10)
C41 0.0181(11) 0.0227(11) 0.0090(9) -0.0037(8) 0.0055(8) 0.0109(9)
C42 0.0157(11) 0.0204(11) 0.0122(10) -0.0023(8) 0.0034(8) 0.0127(9)
C43 0.0222(12) 0.0142(11) 0.0165(10) -0.0029(8) -0.0007(8) 0.0157(9)
C45 0.0288(13) 0.0078(10) 0.0159(10) -0.0007(8) -0.0014(9) 0.0109(9)
C46 0.0301(13) 0.0065(10) 0.0151(10) 0.0041(8) -0.0013(9) 0.0077(9)
C47 0.0272(13) 0.0077(10) 0.0139(10) 0.0049(8) -0.0010(8) 0.0011(9)
C48 0.0263(13) 0.0072(10) 0.0145(10) -0.0033(8) -0.0023(8) 0.0057(9)
C49 0.0243(13) 0.0080(10) 0.0140(10) 0.0007(8) -0.0014(8) 0.0003(9)
C50 0.0169(12) 0.0141(10) 0.0128(10) -0.0005(8) -0.0002(8) -0.0009(9)
C51 0.0150(11) 0.0182(11) 0.0112(10) -0.0011(8) -0.0045(8) 0.0034(9)
C52 0.0193(12) 0.0180(11) 0.0070(9) -0.0031(8) -0.0046(8) 0.0043(9)
C53 0.0221(12) 0.0229(11) 0.0036(9) 0.0004(8) -0.0033(7) 0.0079(9)
C54 0.0246(12) 0.0231(11) 0.0023(9) -0.0017(8) 0.0013(8) 0.0099(10)
C55 0.0246(12) 0.0194(11) 0.0064(9) -0.0053(8) 0.0010(8) 0.0104(9)
C56 0.0238(12) 0.0128(10) 0.0087(9) -0.0059(8) -0.0017(8) 0.0054(9)
N1 0.0221(10) 0.0103(9) 0.0117(9) -0.0010(7) 0.0014(7) 0.0064(8)
C58 0.0208(12) 0.0150(11) 0.0118(10) -0.0012(8) 0.0028(8) 0.0078(9)
C59 0.0250(13) 0.0090(10) 0.0117(10) 0.0004(7) 0.0029(8) 0.0108(9)
C61 0.0277(13) 0.0069(10) 0.0105(10) -0.0017(7) -0.0005(8) 0.0063(9)
C62 0.0272(14) 0.0247(12) 0.0127(11) 0.0033(9) 0.0037(9) 0.0040(10)
C63 0.0269(14) 0.0264(13) 0.0152(11) 0.0065(9) 0.0001(9) 0.0003(11)
C64 0.0356(14) 0.0098(10) 0.0114(10) 0.0034(8) 0.0004(9) 0.0043(10)
C65 0.0362(15) 0.0197(12) 0.0128(10) 0.0022(8) 0.0072(9) 0.0150(11)
C66 0.0265(13) 0.0198(12) 0.0164(11) 0.0016(9) 0.0033(9) 0.0138(10)
C67 0.0406(16) 0.0281(13) 0.0128(11) 0.0088(9) 0.0059(10) 0.0081(12)
C68 0.0405(15) 0.0173(12) 0.0118(11) 0.0060(9) 0.0000(10) 0.0012(11)
C69 0.0377(17) 0.0502(18) 0.0161(12) 0.0164(11) -0.0024(10) -0.0025(14)
C70 0.086(3) 0.0209(14) 0.0142(12) -0.0007(10) -0.0053(13) 0.0057(15)
O71 0.0261(10) 0.0133(8) 0.0148(7) 0.0013(6) 0.0020(6) 0.0030(7)
O72 0.0308(10) 0.0210(8) 0.0077(7) 0.0014(6) 0.0019(6) 0.0053(7)
O73 0.0334(11) 0.0126(8) 0.0210(8) -0.0023(6) 0.0120(7) 0.0039(8)
O74 0.0239(9) 0.0129(8) 0.0094(7) 0.0001(6) 0.0015(6) 0.0055(7)
C2 0.0227(12) 0.0102(10) 0.0127(10) -0.0003(7) 0.0035(8) 0.0112(9)
C1A 0.0409(16) 0.0230(13) 0.0293(14) 0.0038(10) 0.0130(11) 0.0161(12)
Cl1A 0.0320(4) 0.0276(3) 0.0197(3) -0.0018(2) 0.0020(2) 0.0027(3)
C2A 0.0497(17) 0.0183(12) 0.0205(12) 0.0033(9) 0.0044(11) 0.0139(12)
Cl2A 0.0498(5) 0.0382(4) 0.0295(3) 0.0203(3) 0.0026(3) 0.0200(3)
C3A 0.0381(16) 0.0173(12) 0.0231(12) 0.0014(9) -0.0023(10) 0.0111(11)
Cl3A 0.0433(4) 0.0350(4) 0.0204(3) 0.0117(3) 0.0012(3) 0.0081(3)
C4A 0.0290(14) 0.0182(12) 0.0244(12) 0.0031(9) 0.0024(10) 0.0073(10)
Cl4A 0.0349(4) 0.0551(5) 0.0481(4) 0.0104(4) -0.0020(3) 0.0239(4)
C5A 0.0342(14) 0.0133(11) 0.0192(11) 0.0039(8) 0.0022(9) 0.0086(10)
C6A 0.0311(15) 0.0182(12) 0.0299(13) 0.0041(10) 0.0018(10) 0.0132(11)
C7A 0.0423(16) 0.0210(12) 0.0162(11) 0.0031(9) 0.0041(10) 0.0169(11)
C8A 0.0320(14) 0.0185(12) 0.0181(11) -0.0040(9) 0.0079(9) 0.0094(10)
C9A 0.0246(13) 0.0308(13) 0.0107(10) -0.0007(9) 0.0012(8) 0.0141(11)
C10A 0.0303(13) 0.0236(12) 0.0083(9) 0.0044(8) 0.0052(8) 0.0162(10)
C11A 0.0256(13) 0.0206(11) 0.0084(9) -0.0024(8) 0.0029(8) 0.0101(10)
C12A 0.0316(14) 0.0282(13) 0.0093(10) -0.0034(9) -0.0014(9) 0.0179(11)
C13A 0.035(3) 0.022(2) 0.045(3) 0.010(2) 0.010(2) 0.012(2)
Cl6A 0.0353(7) 0.0219(6) 0.0345(8) 0.0061(5) 0.0111(5) 0.0085(5)
Cl5A 0.0513(9) 0.0387(8) 0.0396(8) 0.0281(6) 0.0079(6) 0.0230(6)
C14A 0.050(5) 0.043(4) 0.031(4) 0.018(4) 0.010(3) 0.030(3)
C15A 0.028(3) 0.036(3) 0.015(2) 0.0082(18) 0.0043(18) 0.011(2)
C16A 0.022(4) 0.022(4) 0.023(4) 0.007(3) 0.011(3) 0.010(3)
C17A 0.029(3) 0.031(3) 0.021(3) 0.020(2) 0.0109(19) 0.021(2)
C18A 0.033(5) 0.030(6) 0.027(4) 0.009(3) 0.007(3) 0.013(4)
C13B 0.039(4) 0.041(4) 0.057(4) 0.033(3) 0.016(3) 0.023(3)
Cl5B 0.0433(11) 0.0502(12) 0.0348(9) -0.0084(8) 0.0090(7) -0.0006(9)
Cl6B 0.0401(11) 0.0401(11) 0.0389(15) 0.0233(11) 0.0131(11) 0.0259(8)
C14B 0.044(4) 0.037(4) 0.047(4) 0.003(3) 0.020(3) 0.005(3)
C15B 0.028(5) 0.041(5) 0.032(5) 0.005(5) 0.013(4) 0.007(4)
C16B 0.022(3) 0.029(4) 0.026(3) 0.012(2) 0.013(2) 0.013(3)
C17B 0.027(5) 0.025(6) 0.028(5) 0.012(4) 0.012(4) 0.014(4)
C18B 0.033(3) 0.044(4) 0.040(4) 0.028(3) 0.015(3) 0.024(3)
C22A 0.088(6) 0.095(5) 0.075(5) 0.021(4) 0.051(4) 0.051(5)
C23A 0.101(7) 0.111(6) 0.121(7) 0.037(6) 0.061(5) 0.079(5)
C24A 0.100(6) 0.130(6) 0.112(6) 0.079(5) 0.069(4) 0.104(5)
C25A 0.086(6) 0.150(6) 0.081(6) 0.061(5) 0.051(5) 0.086(5)
C20A 0.056(4) 0.125(5) 0.055(4) 0.016(4) 0.026(3) 0.060(4)
C21A 0.067(4) 0.099(5) 0.044(4) 0.040(4) 0.033(3) 0.061(4)
Cl7A 0.166(3) 0.276(5) 0.154(3) 0.176(4) 0.120(3) 0.183(4)
Cl8A 0.0611(19) 0.127(3) 0.119(3) -0.016(2) 0.0194(16) 0.0346(19)

loop_
_atom_type_symbol
_atom_type_description
_atom_type_scat_dispersion_real
_atom_type_scat_dispersion_imag
_atom_type_scat_source
C C 0.0027 0.0014 'International Tables Vol C Tables 4.2.6.8 and 6.1.1.4'
H H 0.0000 0.0000 'International Tables Vol C Tables 4.2.6.8 and 6.1.1.4'
N N 0.0053 0.0028 'International Tables Vol C Tables 4.2.6.8 and 6.1.1.4'
O O 0.0093 0.0052 'International Tables Vol C Tables 4.2.6.8 and 6.1.1.4'
S S 0.1098 0.1057 'International Tables Vol C Tables 4.2.6.8 and 6.1.1.4'
Cl Cl 0.1316 0.1358 'International Tables Vol C Tables 4.2.6.8 and 6.1.1.4'

loop_
_geom_angle_atom_site_label_1
_geom_angle_atom_site_label_2
_geom_angle_atom_site_label_3
_geom_angle
C2 C1 C6 120.8(2)
C2 C1 C59 108.62(18)
C6 C1 C59 130.6(2)
C2 C3 C4 114.2(2)
C2 C3 C7 135.7(2)
C4 C3 C7 105.89(18)
C5 C4 C3 120.9(2)
C5 C4 C9 119.59(19)
C3 C4 C9 111.2(2)
C4 C5 C6 121.39(19)
C4 C5 C12 119.0(2)
C6 C5 C12 111.4(2)
C5 C6 C1 113.5(2)
C5 C6 C14 105.89(18)
C1 C6 C14 135.9(2)
C29 C7 C8 116.5(2)
C29 C7 C3 128.5(2)
C8 C7 C3 106.34(18)
C33 C8 C9 118.55(19)
C33 C8 C7 123.0(2)
C9 C8 C7 108.7(2)
C10 C9 C4 121.1(2)
C10 C9 C8 121.4(2)
C4 C9 C8 106.94(19)
C9 C10 C35 119.9(2)
C9 C10 C11 119.4(2)
C35 C10 C11 108.03(19)
C12 C11 C37 119.5(2)
C12 C11 C10 119.53(19)
C37 C11 C10 108.1(2)
C11 C12 C13 122.3(2)
C11 C12 C5 121.1(2)
C13 C12 C5 106.87(19)
C17 C13 C12 118.2(2)
C17 C13 C14 123.4(2)
C12 C13 C14 109.39(19)
C15 C14 C13 116.46(19)
C15 C14 C6 129.82(18)
C13 C14 C6 105.43(19)
C14 C15 C16 119.6(2)
C14 C15 C19 134.04(19)
C16 C15 C19 103.18(18)
C18 C16 C21 119.3(2)
C18 C16 C15 123.1(2)
C21 C16 C15 108.42(17)
C13 C17 C18 118.97(19)
C13 C17 C38 120.6(2)
C18 C17 C38 107.9(2)
C16 C18 C17 118.1(2)
C16 C18 C40 120.7(2)
C17 C18 C40 108.7(2)
O74 C19 C20 115.16(18)
O74 C19 C15 118.92(18)
C20 C19 C15 100.46(17)
O74 C19 H19 111.8(15)
C20 C19 H19 106.9(16)
C15 C19 H19 101.9(16)
C22 C20 C21 118.9(2)
C22 C20 C19 133.95(19)
C21 C20 C19 103.98(18)
C42 C21 C16 120.1(2)
C42 C21 C20 122.8(2)
C16 C21 C20 108.56(18)
C20 C22 C25 118.16(19)
C20 C22 C23 131.17(19)
C25 C22 C23 107.09(19)
O73 C23 C24 109.27(19)
O73 C23 C22 116.72(18)
C24 C23 C22 100.98(17)
O73 C23 H23 110.5(18)
C24 C23 H23 111.9(18)
C22 C23 H23 107.2(17)
C27 C24 C26 118.5(2)
C27 C24 C23 128.32(19)
C26 C24 C23 108.71(19)
C43 C25 C26 119.5(2)
C43 C25 C22 122.9(2)
C26 C25 C22 109.34(19)
C46 C26 C25 120.39(19)
C46 C26 C24 122.2(2)
C25 C26 C24 108.43(19)
C24 C27 C31 119.37(19)
C24 C27 C28 130.0(2)
C31 C27 C28 105.33(19)
O72 C28 C27 128.6(2)
O72 C28 C29 127.4(2)
C27 C28 C29 103.72(17)
C7 C29 C30 119.98(19)
C7 C29 C28 129.9(2)
C30 C29 C28 104.63(19)
C32 C30 C31 119.5(2)
C32 C30 C29 122.4(2)
C31 C30 C29 109.2(2)
C47 C31 C27 122.0(2)
C47 C31 C30 120.2(2)
C27 C31 C30 108.97(19)
C30 C32 C33 118.2(2)
C30 C32 C50 120.5(2)
C33 C32 C50 108.44(18)
C8 C33 C32 119.4(2)
C8 C33 C34 120.9(2)
C32 C33 C34 108.14(18)
C35 C34 C51 120.2(2)
C35 C34 C33 119.8(2)
C51 C34 C33 107.94(18)
C34 C35 C10 119.47(19)
C34 C35 C36 119.9(2)
C10 C35 C36 107.9(2)
C53 C36 C37 120.1(2)
C53 C36 C35 119.7(2)
C37 C36 C35 107.8(2)
C38 C37 C11 119.2(2)
C38 C37 C36 120.0(2)
C11 C37 C36 108.1(2)
C37 C38 C39 119.9(2)
C37 C38 C17 120.1(2)
C39 C38 C17 107.9(2)
C54 C39 C38 119.9(2)
C54 C39 C40 119.8(2)
C38 C39 C40 108.0(2)
C41 C40 C18 119.8(2)
C41 C40 C39 119.9(2)
C18 C40 C39 107.5(2)
C40 C41 C42 119.3(2)
C40 C41 C57 120.5(2)
C42 C41 C57 108.0(2)
C21 C42 C43 118.38(19)
C21 C42 C41 120.8(2)
C43 C42 C41 108.0(2)
C25 C43 C42 118.3(2)
C25 C43 C44 120.4(2)
C42 C43 C44 108.18(19)
C45 C44 C57 119.9(2)
C45 C44 C43 120.0(2)
C57 C44 C43 107.85(19)
C44 C45 C48 120.4(2)
C44 C45 C46 119.6(2)
C48 C45 C46 107.9(2)
C26 C46 C47 118.8(2)
C26 C46 C45 120.1(2)
C47 C46 C45 108.35(19)
C31 C47 C46 118.5(2)
C31 C47 C49 120.5(2)
C46 C47 C49 108.18(19)
C56 C48 C45 119.9(2)
C56 C48 C49 119.7(2)
C45 C48 C49 108.17(19)
C50 C49 C48 120.4(2)
C50 C49 C47 119.5(2)
C48 C49 C47 107.4(2)
C49 C50 C51 120.1(2)
C49 C50 C32 119.9(2)
C51 C50 C32 107.30(19)
C52 C51 C34 119.7(2)
C52 C51 C50 119.8(2)
C34 C51 C50 108.16(18)
C51 C52 C56 120.2(2)
C51 C52 C53 120.1(2)
C56 C52 C53 108.0(2)
C36 C53 C52 120.4(2)
C36 C53 C54 119.8(2)
C52 C53 C54 108.1(2)
C39 C54 C53 120.3(2)
C39 C54 C55 120.3(2)
C53 C54 C55 107.64(19)
C57 C55 C56 120.3(2)
C57 C55 C54 119.7(2)
C56 C55 C54 108.12(19)
C48 C56 C52 119.8(2)
C48 C56 C55 119.7(2)
C52 C56 C55 108.1(2)
C55 C57 C44 119.9(2)
C55 C57 C41 119.8(2)
C44 C57 C41 107.94(19)
C59 N1 C61 126.9(2)
C59 N1 C58 112.87(18)
C61 N1 C58 120.21(18)
N1 C58 C2 103.53(17)
N1 C58 H58A 111.1
C2 C58 H58A 111.1
N1 C58 H58B 111.1
C2 C58 H58B 111.1
H58A C58 H58B 109.0
O71 C59 N1 126.6(2)
O71 C59 C1 126.85(19)
N1 C59 C1 106.41(19)
C62 C61 C66 118.7(2)
C62 C61 N1 121.9(2)
C66 C61 N1 119.3(2)
C61 C62 C63 120.1(2)
C61 C62 H62 120.0
C63 C62 H62 120.0
C62 C63 C64 122.0(3)
C62 C63 H63 119.0
C64 C63 H63 119.0
C65 C64 C63 116.9(2)
C65 C64 C68 120.9(2)
C63 C64 C68 122.1(2)
C64 C65 C66 121.9(2)
C64 C65 H65 119.0
C66 C65 H65 119.0
C65 C66 C61 120.4(2)
C65 C66 H66 119.8
C61 C66 H66 119.8
C68 C67 H67A 109.5
C68 C67 H67B 109.5
H67A C67 H67B 109.5
C68 C67 H67C 109.5
H67A C67 H67C 109.5
H67B C67 H67C 109.5
C69 C68 C70 109.2(2)
C69 C68 C67 107.7(2)
C70 C68 C67 109.3(2)
C69 C68 C64 112.2(2)
C70 C68 C64 107.5(2)
C67 C68 C64 110.9(2)
C68 C69 H69A 109.5
C68 C69 H69B 109.5
H69A C69 H69B 109.5
C68 C69 H69C 109.5
H69A C69 H69C 109.5
H69B C69 H69C 109.5
C68 C70 H70A 109.5
C68 C70 H70B 109.5
H70A C70 H70B 109.5
C68 C70 H70C 109.5
H70A C70 H70C 109.5
H70B C70 H70C 109.5
C23 O73 H3 107(3)
C19 O74 H6 105(3)
C3 C2 C1 121.40(19)
C3 C2 C58 130.2(2)
C1 C2 C58 108.40(19)
C2A C1A C6A 120.1(2)
C2A C1A H1A 120.0
C6A C1A H1A 120.0
C3A C2A C1A 119.8(2)
C3A C2A H2A 120.1
C1A C2A H2A 120.1
C2A C3A C4A 120.5(3)
C2A C3A H3A 119.7
C4A C3A H3A 119.7
C5A C4A C3A 119.6(2)
C5A C4A H4A 120.2
C3A C4A H4A 120.2
C4A C5A C6A 120.2(2)
C4A C5A Cl3A 119.1(2)
C6A C5A Cl3A 120.7(2)
C5A C6A C1A 119.8(2)
C5A C6A Cl4A 120.7(2)
C1A C6A Cl4A 119.6(2)
C12A C7A C8A 120.3(2)
C12A C7A H7A 119.8
C8A C7A H7A 119.8
C9A C8A C7A 120.0(2)
C9A C8A H8A 120.0
C7A C8A H8A 120.0
C8A C9A C10A 120.0(2)
C8A C9A H9A 120.0
C10A C9A H9A 120.0
C9A C10A C11A 120.0(2)
C9A C10A Cl2A 118.85(18)
C11A C10A Cl2A 121.11(19)
C12A C11A C10A 119.7(2)
C12A C11A Cl1A 119.66(19)
C10A C11A Cl1A 120.63(18)
C7A C12A C11A 119.8(2)
C7A C12A H12A 120.1
C11A C12A H12A 120.1
C14A C13A C18A 120.8(6)
C14A C13A H13A 119.6
C18A C13A H13A 119.6
C13A C14A C15A 121.1(7)
C13A C14A H14A 119.5
C15A C14A H14A 119.5
C16A C15A C14A 118.2(6)
C16A C15A H15A 120.9
C14A C15A H15A 120.9
C15A C16A C17A 119.3(7)
C15A C16A Cl6A 119.7(5)
C17A C16A Cl6A 121.0(6)
C18A C17A C16A 120.0(7)
C18A C17A Cl5A 120.5(6)
C16A C17A Cl5A 119.5(6)
C13A C18A C17A 120.6(8)
C13A C18A H18A 119.7
C17A C18A H18A 119.7
C14B C13B C18B 120.2(7)
C14B C13B H13B 119.9
C18B C13B H13B 119.9
C13B C14B C15B 121.5(9)
C13B C14B H14B 119.3
C15B C14B H14B 119.3
C14B C15B C16B 119.1(10)
C14B C15B H15B 120.5
C16B C15B H15B 120.5
C15B C16B C17B 120.3(9)
C15B C16B Cl6B 119.3(7)
C17B C16B Cl6B 120.4(8)
C18B C17B C16B 119.0(12)
C18B C17B Cl5B 120.3(10)
C16B C17B Cl5B 120.7(10)
C17B C18B C13B 119.9(10)
C17B C18B H18B 120.0
C13B C18B H18B 120.0
C21A C22A C23A 114.5(7)
C21A C22A H22A 122.8
C23A C22A H22A 122.8
C24A C23A C22A 118.7(7)
C24A C23A H23A 120.7
C22A C23A H23A 120.7
C23A C24A C25A 125.7(7)
C23A C24A H24A 117.2
C25A C24A H24A 117.1
C24A C25A C20A 116.5(7)
C24A C25A H25A 121.7
C20A C25A H25A 121.7
C21A C20A C25A 116.8(8)
C21A C20A Cl8A 132.4(7)
C25A C20A Cl8A 110.7(6)
C20A C21A C22A 127.5(8)
C20A C21A Cl7A 120.4(7)
C22A C21A Cl7A 112.1(6)

loop_
_geom_bond_atom_site_label_1
_geom_bond_atom_site_label_2
_geom_bond_distance
C1 C2 1.408(3)
C1 C6 1.421(3)
C1 C59 1.484(3)
C3 C2 1.410(3)
C3 C4 1.416(3)
C3 C7 1.505(3)
C4 C5 1.408(3)
C4 C9 1.440(3)
C5 C6 1.415(3)
C5 C12 1.444(3)
C6 C14 1.511(3)
C7 C29 1.387(3)
C7 C8 1.466(3)
C8 C33 1.391(3)
C8 C9 1.441(3)
C9 C10 1.390(3)
C10 C35 1.444(3)
C10 C11 1.452(3)
C11 C12 1.391(3)
C11 C37 1.441(3)
C12 C13 1.426(3)
C13 C17 1.395(3)
C13 C14 1.479(3)
C14 C15 1.379(3)
C15 C16 1.460(3)
C15 C19 1.545(3)
C16 C18 1.389(3)
C16 C21 1.443(3)
C17 C18 1.432(3)
C17 C38 1.452(3)
C18 C40 1.448(3)
C19 O74 1.394(3)
C19 C20 1.532(3)
C19 H19 1.01(3)
C20 C22 1.375(3)
C20 C21 1.449(3)
C21 C42 1.382(3)
C22 C25 1.450(3)
C22 C23 1.552(3)
C23 O73 1.404(3)
C23 C24 1.528(3)
C23 H23 1.01(3)
C24 C27 1.376(3)
C24 C26 1.442(3)
C25 C43 1.392(3)
C25 C26 1.440(3)
C26 C46 1.396(3)
C27 C31 1.445(3)
C27 C28 1.513(3)
C28 O72 1.207(3)
C28 C29 1.526(3)
C29 C30 1.450(3)
C30 C32 1.387(3)
C30 C31 1.445(3)
C31 C47 1.390(3)
C32 C33 1.431(3)
C32 C50 1.461(3)
C33 C34 1.451(3)
C34 C35 1.398(3)
C34 C51 1.448(3)
C35 C36 1.454(3)
C36 C53 1.391(3)
C36 C37 1.450(3)
C37 C38 1.398(3)
C38 C39 1.447(3)
C39 C54 1.393(3)
C39 C40 1.450(3)
C40 C41 1.386(3)
C41 C42 1.447(3)
C41 C57 1.450(3)
C42 C43 1.443(3)
C43 C44 1.449(3)
C44 C45 1.392(3)
C44 C57 1.447(3)
C45 C48 1.444(3)
C45 C46 1.447(3)
C46 C47 1.436(3)
C47 C49 1.455(3)
C48 C56 1.399(3)
C48 C49 1.451(3)
C49 C50 1.385(3)
C50 C51 1.447(3)
C51 C52 1.398(3)
C52 C56 1.444(3)
C52 C53 1.448(3)
C53 C54 1.451(3)
C54 C55 1.451(3)
C55 C57 1.395(3)
C55 C56 1.447(3)
N1 C59 1.368(3)
N1 C61 1.429(3)
N1 C58 1.459(3)
C58 C2 1.497(3)
C58 H58A 0.9900
C58 H58B 0.9900
C59 O71 1.233(3)
C61 C62 1.387(4)
C61 C66 1.391(3)
C62 C63 1.395(3)
C62 H62 0.9500
C63 C64 1.396(3)
C63 H63 0.9500
C64 C65 1.387(4)
C64 C68 1.539(3)
C65 C66 1.391(3)
C65 H65 0.9500
C66 H66 0.9500
C67 C68 1.538(3)
C67 H67A 0.9800
C67 H67B 0.9800
C67 H67C 0.9800
C68 C69 1.533(4)
C68 C70 1.535(4)
C69 H69A 0.9800
C69 H69B 0.9800
C69 H69C 0.9800
C70 H70A 0.9800
C70 H70B 0.9800
C70 H70C 0.9800
O73 H3 0.82(4)
O74 H6 0.74(4)
C1A C2A 1.387(4)
C1A C6A 1.392(4)
C1A H1A 0.9500
Cl1A C11A 1.733(3)
C2A C3A 1.381(4)
C2A H2A 0.9500
Cl2A C10A 1.730(2)
C3A C4A 1.388(4)
C3A H3A 0.9500
Cl3A C5A 1.737(2)
C4A C5A 1.386(4)
C4A H4A 0.9500
Cl4A C6A 1.735(3)
C5A C6A 1.388(4)
C7A C12A 1.382(4)
C7A C8A 1.388(4)
C7A H7A 0.9500
C8A C9A 1.378(4)
C8A H8A 0.9500
C9A C10A 1.388(4)
C9A H9A 0.9500
C10A C11A 1.392(3)
C11A C12A 1.389(3)
C12A H12A 0.9500
C13A C14A 1.342(10)
C13A C18A 1.367(12)
C13A H13A 0.9500
Cl6A C16A 1.733(8)
Cl5A C17A 1.735(6)
C14A C15A 1.421(10)
C14A H14A 0.9500
C15A C16A 1.392(10)
C15A H15A 0.9500
C16A C17A 1.410(9)
C17A C18A 1.370(9)
C18A H18A 0.9500
C13B C14B 1.342(15)
C13B C18B 1.407(12)
C13B H13B 0.9500
Cl5B C17B 1.714(14)
Cl6B C16B 1.722(7)
C14B C15B 1.376(17)
C14B H14B 0.9500
C15B C16B 1.393(14)
C15B H15B 0.9500
C16B C17B 1.400(15)
C17B C18B 1.374(16)
C18B H18B 0.9500
C22A C21A 1.400(8)
C22A C23A 1.421(9)
C22A H22A 0.9500
C23A C24A 1.375(8)
C23A H23A 0.9500
C24A C25A 1.387(8)
C24A H24A 0.9500
C25A C20A 1.424(8)
C25A H25A 0.9500
C20A C21A 1.371(8)
C20A Cl8A 1.686(11)
C21A Cl7A 1.669(7)
